data_2232301
loop_
_publ_author_name
'Wei, Ang Chee'
'Ali, Mohamed Ashraf'
'Choon, Tan Soo'
'Hemamalini, Madhukar'
'Fun, Hoong-Kun'

_publ_section_title
;
 1'-Methyl-4'-[4-(trifluoromethyl)phenyl]dispiro[indan-2,2'-pyrrolidine-3',2''-indan]-1,3,1''-trione
;
_journal_coeditor_code HB6459
_journal_issue 11
_journal_name_full 'Acta Crystallographica Section E'
_journal_page_first o3125
_journal_paper_doi 10.1107/S1600536811044527
_journal_volume 67
_journal_year 2011
_chemical_formula_iupac 'C28 H20 F3 N O3'
_chemical_formula_moiety 'C28 H20 F3 N O3'
_chemical_formula_sum 'C28 H20 F3 N O3'
_chemical_formula_weight 475.45
_chemical_name_systematic
;
1'-Methyl-4'-[4-(trifluoromethyl)phenyl]dispiro[indan-2,2'-pyrrolidine-
3',2''-indan]-1,3,1''-trione
;
_space_group_IT_number 14
_symmetry_cell_setting monoclinic
_symmetry_space_group_name_Hall '-P 2yn'
_symmetry_space_group_name_H-M 'P 1 21/n 1'
_atom_sites_solution_hydrogens geom
_atom_sites_solution_primary direct
_atom_sites_solution_secondary difmap
_audit_creation_method SHELXL-97
_cell_angle_alpha 90.00
_cell_angle_beta 101.420(2)
_cell_angle_gamma 90.00
_cell_formula_units_Z 4
_cell_length_a 7.8070(2)
_cell_length_b 22.0878(5)
_cell_length_c 13.1278(3)
_cell_measurement_reflns_used 3175
_cell_measurement_temperature 100.0(10)
_cell_measurement_theta_max 28.98
_cell_measurement_theta_min 2.43
_cell_volume 2218.93(9)
_computing_cell_refinement 'SAINT (Bruker, 2009)'
_computing_data_collection 'APEX2 (Bruker, 2009)'
_computing_data_reduction 'SAINT (Bruker, 2009)'
_computing_molecular_graphics 'SHELXTL (Sheldrick, 2008)'
_computing_publication_material 'SHELXTL (Sheldrick, 2008) and PLATON (Spek, 2009)'
_computing_structure_refinement 'SHELXTL (Sheldrick, 2008)'
_computing_structure_solution 'SHELXTL (Sheldrick, 2008)'
_diffrn_ambient_temperature 100.0(10)
_diffrn_measured_fraction_theta_full 0.991
_diffrn_measured_fraction_theta_max 0.991
_diffrn_measurement_device_type 'Bruker SMART APEXII CCD'
_diffrn_measurement_method '\f and \w scans'
_diffrn_radiation_monochromator graphite
_diffrn_radiation_source 'fine-focus sealed tube'
_diffrn_radiation_type MoK\a
_diffrn_radiation_wavelength 0.71073
_diffrn_reflns_av_R_equivalents 0.0771
_diffrn_reflns_av_sigmaI/netI 0.0969
_diffrn_reflns_limit_h_max 11
_diffrn_reflns_limit_h_min -11
_diffrn_reflns_limit_k_max 31
_diffrn_reflns_limit_k_min -30
_diffrn_reflns_limit_l_max 18
_diffrn_reflns_limit_l_min -18
_diffrn_reflns_number 22102
_diffrn_reflns_theta_full 30.19
_diffrn_reflns_theta_max 30.19
_diffrn_reflns_theta_min 1.83
_diffrn_standards_number 0
_exptl_absorpt_coefficient_mu 0.109
_exptl_absorpt_correction_T_max 0.986
_exptl_absorpt_correction_T_min 0.971
_exptl_absorpt_correction_type multi-scan
_exptl_absorpt_process_details '(SADABS; Bruker, 2009)'
_exptl_crystal_colour yellow
_exptl_crystal_density_diffrn 1.423
_exptl_crystal_density_method 'not measured'
_exptl_crystal_description block
_exptl_crystal_F_000 984
_exptl_crystal_size_max 0.27
_exptl_crystal_size_mid 0.15
_exptl_crystal_size_min 0.13
_refine_diff_density_max 0.476
_refine_diff_density_min -0.399
_refine_ls_extinction_method none
_refine_ls_goodness_of_fit_ref 1.037
_refine_ls_hydrogen_treatment constr
_refine_ls_matrix_type full
_refine_ls_number_parameters 317
_refine_ls_number_reflns 6530
_refine_ls_number_restraints 0
_refine_ls_restrained_S_all 1.037
_refine_ls_R_factor_all 0.1336
_refine_ls_R_factor_gt 0.0703
_refine_ls_shift/su_max_lt 0.001
_refine_ls_shift/su_mean 0.000
_refine_ls_structure_factor_coef Fsqd
_refine_ls_weighting_details 'calc w=1/[\s^2^(Fo^2^)+(0.0624P)^2^+0.6034P] where P=(Fo^2^+2Fc^2^)/3'
_refine_ls_weighting_scheme calc
_refine_ls_wR_factor_gt 0.1345
_refine_ls_wR_factor_ref 0.1615
_reflns_number_gt 3872
_reflns_number_total 6530
_reflns_threshold_expression I>2\s(I)
_cod_data_source_file hb6459.cif
_cod_data_source_block I
_cod_original_sg_symbol_H-M 'P 21/n'
_cod_database_code 2232301
_cod_database_fobs_code 2232301

loop_
_symmetry_equiv_pos_as_xyz
'x, y, z'
'-x+1/2, y+1/2, -z+1/2'
'-x, -y, -z'
'x-1/2, -y-1/2, z-1/2'

loop_
_atom_site_type_symbol
_atom_site_label
_atom_site_fract_x
_atom_site_fract_y
_atom_site_fract_z
_atom_site_U_iso_or_equiv
_atom_site_adp_type
_atom_site_calc_flag
_atom_site_refinement_flags
_atom_site_occupancy
_atom_site_symmetry_multiplicity
F F1 1.4957(2) -0.05331(7) 0.55766(14) 0.0444(4) Uani d . 1 1
F F2 1.4706(2) -0.11963(8) 0.67246(11) 0.0414(4) Uani d . 1 1
F F3 1.3006(2) -0.12198(7) 0.52402(12) 0.0404(4) Uani d . 1 1
O O1 0.8027(2) 0.12100(8) 1.06182(12) 0.0259(4) Uani d . 1 1
O O2 0.5579(2) 0.16217(8) 0.71690(12) 0.0283(4) Uani d . 1 1
O O3 0.9907(2) 0.18882(7) 0.73016(11) 0.0249(4) Uani d . 1 1
N N1 0.6695(2) 0.05913(9) 0.86261(14) 0.0208(4) Uani d . 1 1
C C1 0.6883(3) 0.33200(12) 0.90164(19) 0.0264(5) Uani d . 1 1
H H1A 0.6643 0.3729 0.8813 0.032 Uiso calc R 1 1
C C2 0.6425(3) 0.28631(11) 0.82908(18) 0.0236(5) Uani d . 1 1
H H2A 0.5879 0.2952 0.7594 0.028 Uiso calc R 1 1
C C3 0.6793(3) 0.22679(10) 0.86166(16) 0.0200(5) Uani d . 1 1
C C4 0.6483(3) 0.16958(11) 0.80161(16) 0.0207(5) Uani d . 1 1
C C5 0.7496(3) 0.11868(10) 0.87093(16) 0.0172(5) Uani d . 1 1
C C6 0.7754(3) 0.14805(11) 0.97970(16) 0.0195(5) Uani d . 1 1
C C7 0.7564(3) 0.21422(10) 0.96488(16) 0.0194(5) Uani d . 1 1
C C8 0.8017(3) 0.26022(11) 1.03752(17) 0.0228(5) Uani d . 1 1
H H8A 0.8534 0.2514 1.1077 0.027 Uiso calc R 1 1
C C9 0.7691(3) 0.31913(11) 1.00426(18) 0.0252(5) Uani d . 1 1
H H9A 0.8021 0.3515 1.0518 0.030 Uiso calc R 1 1
C C10 0.7002(3) 0.03124(11) 0.76618(17) 0.0227(5) Uani d . 1 1
H H10A 0.5973 0.0367 0.7093 0.027 Uiso calc R 1 1
H H10B 0.7239 -0.0126 0.7763 0.027 Uiso calc R 1 1
C C11 0.8606(3) 0.06418(10) 0.74080(16) 0.0183(5) Uani d . 1 1
H H11A 0.8158 0.0925 0.6822 0.022 Uiso calc R 1 1
C C12 0.9279(3) 0.10405(10) 0.83779(15) 0.0160(4) Uani d . 1 1
C C13 1.0579(3) 0.07642(10) 0.93124(16) 0.0172(5) Uani d . 1 1
H H13A 0.9951 0.0585 0.9824 0.021 Uiso calc R 1 1
H H13B 1.1316 0.0449 0.9078 0.021 Uiso calc R 1 1
C C14 1.1665(3) 0.13004(10) 0.97689(16) 0.0171(5) Uani d . 1 1
C C15 1.2772(3) 0.13615(11) 1.07356(16) 0.0209(5) Uani d . 1 1
H H15A 1.2924 0.1037 1.1221 0.025 Uiso calc R 1 1
C C16 1.3649(3) 0.19073(11) 1.09748(17) 0.0235(5) Uani d . 1 1
H H16A 1.4384 0.1957 1.1638 0.028 Uiso calc R 1 1
C C17 1.3475(3) 0.23843(11) 1.02646(17) 0.0239(5) Uani d . 1 1
H H17A 1.4090 0.2752 1.0448 0.029 Uiso calc R 1 1
C C18 1.2409(3) 0.23229(10) 0.92931(17) 0.0210(5) Uani d . 1 1
H H18A 1.2293 0.2642 0.8798 0.025 Uiso calc R 1 1
C C19 1.1512(3) 0.17805(10) 0.90651(16) 0.0173(5) Uani d . 1 1
C C20 1.0218(3) 0.16199(10) 0.81240(16) 0.0178(5) Uani d . 1 1
C C21 0.9976(3) 0.02506(10) 0.70611(16) 0.0172(5) Uani d . 1 1
C C22 1.0503(3) -0.03063(10) 0.75231(16) 0.0195(5) Uani d . 1 1
H H22A 0.9989 -0.0449 0.8076 0.023 Uiso calc R 1 1
C C23 1.1761(3) -0.06544(11) 0.71882(16) 0.0200(5) Uani d . 1 1
H H23A 1.2106 -0.1032 0.7510 0.024 Uiso calc R 1 1
C C24 1.2516(3) -0.04479(10) 0.63779(16) 0.0185(5) Uani d . 1 1
C C25 1.2032(3) 0.01078(10) 0.59215(16) 0.0203(5) Uani d . 1 1
H H25A 1.2559 0.0252 0.5375 0.024 Uiso calc R 1 1
C C26 1.0776(3) 0.04543(10) 0.62653(16) 0.0194(5) Uani d . 1 1
H H26A 1.0456 0.0836 0.5953 0.023 Uiso calc R 1 1
C C27 1.3791(3) -0.08444(11) 0.59856(17) 0.0223(5) Uani d . 1 1
C C28 0.4895(3) 0.05533(12) 0.8773(2) 0.0291(6) Uani d . 1 1
H H28A 0.4807 0.0739 0.9439 0.044 Uiso calc R 1 1
H H28B 0.4542 0.0128 0.8771 0.044 Uiso calc R 1 1
H H28C 0.4127 0.0768 0.8207 0.044 Uiso calc R 1 1

loop_
_atom_site_aniso_label
_atom_site_aniso_U_11
_atom_site_aniso_U_22
_atom_site_aniso_U_33
_atom_site_aniso_U_12
_atom_site_aniso_U_13
_atom_site_aniso_U_23
F1 0.0479(11) 0.0266(9) 0.0723(12) 0.0028(7) 0.0446(9) 0.0036(8)
F2 0.0411(10) 0.0529(11) 0.0326(8) 0.0268(8) 0.0128(7) 0.0114(7)
F3 0.0405(10) 0.0351(9) 0.0443(9) 0.0066(7) 0.0053(7) -0.0204(7)
O1 0.0308(10) 0.0292(10) 0.0189(7) 0.0075(7) 0.0077(7) 0.0047(7)
O2 0.0281(10) 0.0321(10) 0.0215(8) 0.0070(8) -0.0032(7) -0.0025(7)
O3 0.0298(10) 0.0234(9) 0.0200(8) -0.0010(7) 0.0013(7) 0.0043(7)
N1 0.0169(10) 0.0217(11) 0.0247(9) -0.0028(8) 0.0065(8) -0.0023(8)
C1 0.0215(12) 0.0231(13) 0.0346(13) 0.0046(10) 0.0054(10) 0.0021(10)
C2 0.0190(12) 0.0252(13) 0.0259(11) 0.0034(10) 0.0028(9) 0.0038(10)
C3 0.0174(11) 0.0214(13) 0.0212(10) 0.0023(9) 0.0036(9) 0.0008(9)
C4 0.0182(11) 0.0258(13) 0.0187(10) 0.0036(9) 0.0048(8) 0.0022(9)
C5 0.0163(11) 0.0180(12) 0.0178(9) 0.0022(9) 0.0043(8) -0.0002(8)
C6 0.0161(11) 0.0235(13) 0.0189(10) 0.0026(9) 0.0034(8) -0.0008(9)
C7 0.0155(11) 0.0212(12) 0.0216(10) 0.0029(9) 0.0040(8) -0.0007(9)
C8 0.0221(12) 0.0259(13) 0.0202(10) 0.0034(10) 0.0037(9) -0.0017(9)
C9 0.0226(13) 0.0212(13) 0.0312(12) -0.0011(10) 0.0035(10) -0.0072(10)
C10 0.0180(12) 0.0239(13) 0.0276(11) -0.0023(9) 0.0081(9) -0.0055(10)
C11 0.0182(11) 0.0186(12) 0.0177(10) 0.0003(9) 0.0024(8) -0.0012(9)
C12 0.0164(11) 0.0153(11) 0.0162(9) 0.0001(8) 0.0028(8) 0.0000(8)
C13 0.0145(11) 0.0178(12) 0.0190(10) 0.0018(8) 0.0023(8) 0.0013(8)
C14 0.0161(11) 0.0162(12) 0.0196(10) 0.0012(9) 0.0050(8) -0.0013(8)
C15 0.0186(11) 0.0235(13) 0.0201(10) 0.0020(9) 0.0025(9) 0.0027(9)
C16 0.0219(12) 0.0276(14) 0.0194(10) -0.0018(10) 0.0004(9) -0.0047(9)
C17 0.0232(12) 0.0212(13) 0.0280(11) -0.0037(10) 0.0064(9) -0.0049(10)
C18 0.0220(12) 0.0173(12) 0.0241(11) -0.0027(9) 0.0059(9) 0.0005(9)
C19 0.0178(11) 0.0163(12) 0.0182(10) 0.0007(8) 0.0049(8) -0.0009(8)
C20 0.0171(11) 0.0188(12) 0.0172(10) 0.0022(9) 0.0031(8) -0.0002(8)
C21 0.0168(11) 0.0176(12) 0.0169(9) -0.0030(8) 0.0022(8) -0.0033(8)
C22 0.0226(12) 0.0181(12) 0.0193(10) -0.0017(9) 0.0078(9) -0.0001(9)
C23 0.0248(12) 0.0160(12) 0.0195(10) 0.0011(9) 0.0051(9) 0.0006(8)
C24 0.0184(11) 0.0188(12) 0.0185(10) -0.0017(9) 0.0041(8) -0.0019(9)
C25 0.0229(12) 0.0211(12) 0.0180(10) -0.0020(9) 0.0064(9) 0.0022(9)
C26 0.0220(12) 0.0164(12) 0.0195(10) 0.0017(9) 0.0034(9) 0.0014(8)
C27 0.0259(13) 0.0201(13) 0.0221(10) -0.0006(10) 0.0077(9) 0.0014(9)
C28 0.0203(13) 0.0342(15) 0.0344(13) -0.0006(11) 0.0092(10) -0.0032(11)

loop_
_atom_type_symbol
_atom_type_description
_atom_type_scat_dispersion_real
_atom_type_scat_dispersion_imag
_atom_type_scat_source
C C 0.0033 0.0016 'International Tables Vol C Tables 4.2.6.8 and 6.1.1.4'
H H 0.0000 0.0000 'International Tables Vol C Tables 4.2.6.8 and 6.1.1.4'
N N 0.0061 0.0033 'International Tables Vol C Tables 4.2.6.8 and 6.1.1.4'
O O 0.0106 0.0060 'International Tables Vol C Tables 4.2.6.8 and 6.1.1.4'
F F 0.0171 0.0103 'International Tables Vol C Tables 4.2.6.8 and 6.1.1.4'

loop_
_geom_angle_atom_site_label_1
_geom_angle_atom_site_label_2
_geom_angle_atom_site_label_3
_geom_angle
C5 N1 C28 117.03(19)
C5 N1 C10 107.67(18)
C28 N1 C10 114.55(18)
C2 C1 C9 121.3(2)
C2 C1 H1A 119.3
C9 C1 H1A 119.3
C1 C2 C3 117.8(2)
C1 C2 H2A 121.1
C3 C2 H2A 121.1
C2 C3 C7 120.5(2)
C2 C3 C4 129.64(19)
C7 C3 C4 109.86(19)
O2 C4 C3 127.6(2)
O2 C4 C5 125.3(2)
C3 C4 C5 107.07(17)
N1 C5 C6 115.19(18)
N1 C5 C4 116.63(18)
C6 C5 C4 101.22(17)
N1 C5 C12 100.66(17)
C6 C5 C12 112.44(17)
C4 C5 C12 111.17(17)
O1 C6 C7 126.8(2)
O1 C6 C5 125.6(2)
C7 C6 C5 107.60(17)
C8 C7 C3 121.5(2)
C8 C7 C6 128.83(19)
C3 C7 C6 109.68(19)
C9 C8 C7 117.8(2)
C9 C8 H8A 121.1
C7 C8 H8A 121.1
C8 C9 C1 121.1(2)
C8 C9 H9A 119.5
C1 C9 H9A 119.5
N1 C10 C11 105.46(18)
N1 C10 H10A 110.6
C11 C10 H10A 110.6
N1 C10 H10B 110.6
C11 C10 H10B 110.6
H10A C10 H10B 108.8
C21 C11 C10 116.65(19)
C21 C11 C12 115.24(17)
C10 C11 C12 104.37(17)
C21 C11 H11A 106.6
C10 C11 H11A 106.6
C12 C11 H11A 106.6
C20 C12 C11 113.04(17)
C20 C12 C13 103.42(16)
C11 C12 C13 119.14(18)
C20 C12 C5 111.96(18)
C11 C12 C5 99.75(16)
C13 C12 C5 109.75(17)
C14 C13 C12 103.47(17)
C14 C13 H13A 111.1
C12 C13 H13A 111.1
C14 C13 H13B 111.1
C12 C13 H13B 111.1
H13A C13 H13B 109.0
C15 C14 C19 119.1(2)
C15 C14 C13 129.5(2)
C19 C14 C13 111.44(17)
C16 C15 C14 118.6(2)
C16 C15 H15A 120.7
C14 C15 H15A 120.7
C15 C16 C17 121.7(2)
C15 C16 H16A 119.2
C17 C16 H16A 119.2
C18 C17 C16 120.2(2)
C18 C17 H17A 119.9
C16 C17 H17A 119.9
C17 C18 C19 117.9(2)
C17 C18 H18A 121.1
C19 C18 H18A 121.1
C18 C19 C14 122.61(19)
C18 C19 C20 128.3(2)
C14 C19 C20 109.03(19)
O3 C20 C19 127.6(2)
O3 C20 C12 125.24(19)
C19 C20 C12 107.10(17)
C26 C21 C22 118.2(2)
C26 C21 C11 119.3(2)
C22 C21 C11 122.5(2)
C23 C22 C21 121.1(2)
C23 C22 H22A 119.4
C21 C22 H22A 119.4
C22 C23 C24 119.7(2)
C22 C23 H23A 120.2
C24 C23 H23A 120.2
C25 C24 C23 120.1(2)
C25 C24 C27 121.0(2)
C23 C24 C27 119.0(2)
C24 C25 C26 119.9(2)
C24 C25 H25A 120.1
C26 C25 H25A 120.1
C25 C26 C21 121.1(2)
C25 C26 H26A 119.5
C21 C26 H26A 119.5
F2 C27 F3 105.84(19)
F2 C27 F1 106.4(2)
F3 C27 F1 106.00(19)
F2 C27 C24 112.87(18)
F3 C27 C24 112.13(19)
F1 C27 C24 113.0(2)
N1 C28 H28A 109.5
N1 C28 H28B 109.5
H28A C28 H28B 109.5
N1 C28 H28C 109.5
H28A C28 H28C 109.5
H28B C28 H28C 109.5

loop_
_geom_bond_atom_site_label_1
_geom_bond_atom_site_label_2
_geom_bond_distance
F1 C27 1.336(3)
F2 C27 1.335(3)
F3 C27 1.335(3)
O1 C6 1.214(3)
O2 C4 1.204(2)
O3 C20 1.213(2)
N1 C5 1.451(3)
N1 C28 1.458(3)
N1 C10 1.470(3)
C1 C2 1.385(3)
C1 C9 1.399(3)
C1 H1A 0.9500
C2 C3 1.395(3)
C2 H2A 0.9500
C3 C7 1.397(3)
C3 C4 1.484(3)
C4 C5 1.560(3)
C5 C6 1.545(3)
C5 C12 1.572(3)
C6 C7 1.478(3)
C7 C8 1.390(3)
C8 C9 1.380(3)
C8 H8A 0.9500
C9 H9A 0.9500
C10 C11 1.541(3)
C10 H10A 0.9900
C10 H10B 0.9900
C11 C21 1.513(3)
C11 C12 1.552(3)
C11 H11A 1.0000
C12 C20 1.544(3)
C12 C13 1.554(3)
C13 C14 1.510(3)
C13 H13A 0.9900
C13 H13B 0.9900
C14 C15 1.393(3)
C14 C19 1.396(3)
C15 C16 1.391(3)
C15 H15A 0.9500
C16 C17 1.396(3)
C16 H16A 0.9500
C17 C18 1.385(3)
C17 H17A 0.9500
C18 C19 1.390(3)
C18 H18A 0.9500
C19 C20 1.476(3)
C21 C26 1.393(3)
C21 C22 1.397(3)
C22 C23 1.386(3)
C22 H22A 0.9500
C23 C24 1.391(3)
C23 H23A 0.9500
C24 C25 1.385(3)
C24 C27 1.492(3)
C25 C26 1.388(3)
C25 H25A 0.9500
C26 H26A 0.9500
C28 H28A 0.9800
C28 H28B 0.9800
C28 H28C 0.9800

loop_
_geom_hbond_atom_site_label_D
_geom_hbond_atom_site_label_H
_geom_hbond_atom_site_label_A
_geom_hbond_site_symmetry_A
_geom_hbond_distance_DH
_geom_hbond_distance_HA
_geom_hbond_distance_DA
_geom_hbond_angle_DHA
_geom_hbond_publ_flag
C17 H17A O3 4_666 0.95 2.52 3.130(3) 122 yes
C23 H23A O1 3_757 0.95 2.51 3.104(3) 121 yes

loop_
_geom_torsion_atom_site_label_1
_geom_torsion_atom_site_label_2
_geom_torsion_atom_site_label_3
_geom_torsion_atom_site_label_4
_geom_torsion
C9 C1 C2 C3 0.2(4)
C1 C2 C3 C7 1.3(4)
C1 C2 C3 C4 -178.9(2)
C2 C3 C4 O2 -14.0(4)
C7 C3 C4 O2 165.8(2)
C2 C3 C4 C5 168.4(2)
C7 C3 C4 C5 -11.9(3)
C28 N1 C5 C6 65.2(2)
C10 N1 C5 C6 -164.16(18)
C28 N1 C5 C4 -53.3(3)
C10 N1 C5 C4 77.4(2)
C28 N1 C5 C12 -173.66(17)
C10 N1 C5 C12 -43.0(2)
O2 C4 C5 N1 -32.4(3)
C3 C4 C5 N1 145.4(2)
O2 C4 C5 C6 -158.2(2)
C3 C4 C5 C6 19.6(2)
O2 C4 C5 C12 82.2(3)
C3 C4 C5 C12 -100.1(2)
N1 C5 C6 O1 31.2(3)
C4 C5 C6 O1 158.0(2)
C12 C5 C6 O1 -83.3(3)
N1 C5 C6 C7 -147.48(19)
C4 C5 C6 C7 -20.7(2)
C12 C5 C6 C7 98.0(2)
C2 C3 C7 C8 -1.2(4)
C4 C3 C7 C8 179.0(2)
C2 C3 C7 C6 178.0(2)
C4 C3 C7 C6 -1.9(3)
O1 C6 C7 C8 15.4(4)
C5 C6 C7 C8 -165.9(2)
O1 C6 C7 C3 -163.7(2)
C5 C6 C7 C3 15.0(2)
C3 C7 C8 C9 -0.4(4)
C6 C7 C8 C9 -179.4(2)
C7 C8 C9 C1 1.9(4)
C2 C1 C9 C8 -1.8(4)
C5 N1 C10 C11 22.4(2)
C28 N1 C10 C11 154.43(19)
N1 C10 C11 C21 136.47(19)
N1 C10 C11 C12 8.1(2)
C21 C11 C12 C20 79.4(2)
C10 C11 C12 C20 -151.33(18)
C21 C11 C12 C13 -42.3(3)
C10 C11 C12 C13 86.9(2)
C21 C11 C12 C5 -161.54(18)
C10 C11 C12 C5 -32.3(2)
N1 C5 C12 C20 165.38(16)
C6 C5 C12 C20 -71.5(2)
C4 C5 C12 C20 41.2(2)
N1 C5 C12 C11 45.54(19)
C6 C5 C12 C11 168.65(18)
C4 C5 C12 C11 -78.7(2)
N1 C5 C12 C13 -80.37(19)
C6 C5 C12 C13 42.7(2)
C4 C5 C12 C13 155.43(17)
C20 C12 C13 C14 22.8(2)
C11 C12 C13 C14 149.22(19)
C5 C12 C13 C14 -96.8(2)
C12 C13 C14 C15 164.5(2)
C12 C13 C14 C19 -17.6(2)
C19 C14 C15 C16 1.8(3)
C13 C14 C15 C16 179.6(2)
C14 C15 C16 C17 -1.5(4)
C15 C16 C17 C18 0.1(4)
C16 C17 C18 C19 1.0(4)
C17 C18 C19 C14 -0.7(4)
C17 C18 C19 C20 175.5(2)
C15 C14 C19 C18 -0.7(3)
C13 C14 C19 C18 -178.9(2)
C15 C14 C19 C20 -177.5(2)
C13 C14 C19 C20 4.3(3)
C18 C19 C20 O3 13.6(4)
C14 C19 C20 O3 -169.8(2)
C18 C19 C20 C12 -165.5(2)
C14 C19 C20 C12 11.1(2)
C11 C12 C20 O3 29.4(3)
C13 C12 C20 O3 159.7(2)
C5 C12 C20 O3 -82.3(3)
C11 C12 C20 C19 -151.44(18)
C13 C12 C20 C19 -21.2(2)
C5 C12 C20 C19 96.9(2)
C10 C11 C21 C26 140.2(2)
C12 C11 C21 C26 -96.9(2)
C10 C11 C21 C22 -41.1(3)
C12 C11 C21 C22 81.9(3)
C26 C21 C22 C23 -1.3(3)
C11 C21 C22 C23 -180.0(2)
C21 C22 C23 C24 0.0(3)
C22 C23 C24 C25 1.1(3)
C22 C23 C24 C27 -176.4(2)
C23 C24 C25 C26 -0.9(3)
C27 C24 C25 C26 176.6(2)
C24 C25 C26 C21 -0.5(3)
C22 C21 C26 C25 1.5(3)
C11 C21 C26 C25 -179.70(19)
C25 C24 C27 F2 151.1(2)
C23 C24 C27 F2 -31.4(3)
C25 C24 C27 F3 -89.5(3)
C23 C24 C27 F3 88.0(2)
C25 C24 C27 F1 30.2(3)
C23 C24 C27 F1 -152.2(2)

loop_
_cod_related_entry_id
_cod_related_entry_database
_cod_related_entry_code
1 ChemSpider 28510031
